data_4502663
loop_
_publ_author_name
'Lipstman, Sophia'
'Goldberg, Israel'

_publ_section_title
;
 Porphyrin Framework Solids. Hybrid Supramolecular Assembly Modes of
 Tetrapyridylporphyrin and Aqua Nitrates of Lanthanoid Ions
;
_journal_issue 4
_journal_name_full 'Crystal Growth &amp; Design'
_journal_page_first 1823
_journal_paper_doi 10.1021/cg901505m
_journal_volume 10
_journal_year 2010
_chemical_formula_moiety 'C40 H30 N11 O11 Tb, C6 H4 Cl2'
_chemical_formula_sum 'C46 H34 Cl2 N11 O11 Tb'
_chemical_formula_weight 1146.67
_chemical_name_systematic
; 
 ? 
;
_space_group_IT_number 12
_symmetry_cell_setting monoclinic
_symmetry_space_group_name_Hall '-C 2y'
_symmetry_space_group_name_H-M 'C 1 2/m 1'
_atom_sites_solution_hydrogens geom
_atom_sites_solution_primary direct
_atom_sites_solution_secondary difmap
_audit_creation_method SHELXL-97
_cell_angle_alpha 90.00
_cell_angle_beta 102.0599(12)
_cell_angle_gamma 90.00
_cell_formula_units_Z 8
_cell_length_a 12.8615(3)
_cell_length_b 30.5798(9)
_cell_length_c 30.3077(8)
_cell_measurement_reflns_used 13782
_cell_measurement_temperature 110(2)
_cell_measurement_theta_max 27.88
_cell_measurement_theta_min 1.41
_cell_volume 11657.0(5)
_computing_cell_refinement Denzo
_computing_data_collection 'Collect, Nonius B.V.'
_computing_data_reduction 'Denzo & Scalepack'
_computing_structure_refinement 'SHELXL-97 (Sheldrick, 1997)'
_computing_structure_solution SIR-97
_diffrn_ambient_temperature 110(2)
_diffrn_detector_area_resol_mean 12.8
_diffrn_measured_fraction_theta_full 0.992
_diffrn_measured_fraction_theta_max 0.992
_diffrn_measurement_device_type 'Nonius KappaCCD'
_diffrn_measurement_method '1 deg. \f & \w scans'
_diffrn_radiation_monochromator graphite
_diffrn_radiation_source 'fine-focus sealed tube'
_diffrn_radiation_type MoK\a
_diffrn_radiation_wavelength 0.71073
_diffrn_reflns_av_R_equivalents 0.1010
_diffrn_reflns_av_sigmaI/netI 0.0909
_diffrn_reflns_limit_h_max 16
_diffrn_reflns_limit_h_min 0
_diffrn_reflns_limit_k_max 40
_diffrn_reflns_limit_k_min 0
_diffrn_reflns_limit_l_max 39
_diffrn_reflns_limit_l_min -39
_diffrn_reflns_number 60056
_diffrn_reflns_theta_full 27.96
_diffrn_reflns_theta_max 27.96
_diffrn_reflns_theta_min 2.43
_diffrn_standards_number 0
_exptl_absorpt_coefficient_mu 1.364
_exptl_absorpt_correction_T_max 0.9732
_exptl_absorpt_correction_T_min 0.5487
_exptl_absorpt_correction_type multi-scan
_exptl_absorpt_process_details 'Blessing, 1995'
_exptl_crystal_colour red
_exptl_crystal_density_diffrn 1.307
_exptl_crystal_density_method 'not measured'
_exptl_crystal_description plates
_exptl_crystal_F_000 4592
_exptl_crystal_size_max 0.50
_exptl_crystal_size_mid 0.20
_exptl_crystal_size_min 0.02
_platon_squeeze_details
;
;
_refine_diff_density_max 1.194
_refine_diff_density_min -0.887
_refine_diff_density_rms 0.127
_refine_ls_extinction_method none
_refine_ls_goodness_of_fit_ref 1.036
_refine_ls_hydrogen_treatment constr
_refine_ls_matrix_type full
_refine_ls_number_parameters 665
_refine_ls_number_reflns 14172
_refine_ls_number_restraints 0
_refine_ls_restrained_S_all 1.036
_refine_ls_R_factor_all 0.0950
_refine_ls_R_factor_gt 0.0599
_refine_ls_shift/su_max 0.002
_refine_ls_shift/su_mean 0.000
_refine_ls_structure_factor_coef Fsqd
_refine_ls_weighting_details 'calc w=1/[\s^2^(Fo^2^)+(0.0536P)^2^+2.2530P] where P=(Fo^2^+2Fc^2^)/3'
_refine_ls_weighting_scheme calc
_refine_ls_wR_factor_gt 0.1167
_refine_ls_wR_factor_ref 0.1246
_reflns_number_gt 9848
_reflns_number_total 14172
_reflns_threshold_expression >2sigma(I)
_cod_data_source_file cg901505m_si_001.cif
_cod_data_source_block 4
_cod_original_sg_symbol_H-M 'C 2/m'
_cod_database_code 4502663

loop_
_symmetry_equiv_pos_as_xyz
'x, y, z'
'-x, y, -z'
'x+1/2, y+1/2, z'
'-x+1/2, y+1/2, -z'
'-x, -y, -z'
'x, -y, z'
'-x+1/2, -y+1/2, -z'
'x+1/2, -y+1/2, z'

loop_
_atom_site_label
_atom_site_type_symbol
_atom_site_fract_x
_atom_site_fract_y
_atom_site_fract_z
_atom_site_U_iso_or_equiv
_atom_site_adp_type
_atom_site_occupancy
_atom_site_symmetry_multiplicity
_atom_site_calc_flag
_atom_site_refinement_flags
_atom_site_disorder_assembly
_atom_site_disorder_group
C1 C 0.2777(5) 0.02229(15) 0.19223(16) 0.0423(15) Uani 1 1 d . . .
H1 H 0.2943 0.0407 0.2180 0.051 Uiso 1 1 calc R . .
C2 C 0.2482(5) 0.03604(15) 0.14626(15) 0.0327(13) Uani 1 1 d . . .
C3 C 0.2437(4) 0.07950(14) 0.13158(15) 0.0301(12) Uani 1 1 d . . .
C4 C 0.2191(4) 0.09337(15) 0.08645(15) 0.0293(11) Uani 1 1 d . . .
C5 C 0.2277(4) 0.13765(15) 0.07097(16) 0.0345(12) Uani 1 1 d . . .
H5 H 0.2501 0.1624 0.0894 0.041 Uiso 1 1 calc R . .
C6 C 0.1986(4) 0.13736(15) 0.02624(16) 0.0341(12) Uani 1 1 d . . .
H6 H 0.1983 0.1618 0.0069 0.041 Uiso 1 1 calc R . .
C7 C 0.1675(4) 0.09356(15) 0.01223(15) 0.0320(12) Uani 1 1 d . . .
C8 C 0.1269(4) 0.07937(16) -0.03229(15) 0.0312(12) Uani 1 1 d . . .
C9 C 0.1021(4) 0.03625(15) -0.04545(14) 0.0309(12) Uani 1 1 d . . .
C10 C 0.0507(5) 0.02224(16) -0.09001(16) 0.0417(14) Uani 1 1 d . . .
H10 H 0.0220 0.0406 -0.1148 0.050 Uiso 1 1 calc R . .
N11 N 0.2310(5) 0.0000 0.11934(17) 0.0321(14) Uani 1 2 d S . .
H11 H 0.2121 0.0000 0.0897 0.038 Uiso 0.50 2 calc SPR . .
N12 N 0.1837(3) 0.06696(12) 0.05010(12) 0.0308(10) Uani 1 1 d . . .
H12 H 0.1732 0.0385 0.0506 0.037 Uiso 0.50 1 calc PR . .
N13 N 0.1255(5) 0.0000 -0.01870(18) 0.0328(14) Uani 1 2 d S . .
H13 H 0.1512 0.0000 0.0106 0.039 Uiso 0.50 2 calc SPR . .
C14 C 0.2633(4) 0.11488(14) 0.16618(14) 0.0281(11) Uani 1 1 d . . .
C15 C 0.1795(4) 0.13316(15) 0.18145(16) 0.0308(11) Uani 1 1 d . . .
H15 H 0.1100 0.1215 0.1721 0.037 Uiso 1 1 calc R . .
C16 C 0.1967(4) 0.16853(15) 0.21045(16) 0.0296(11) Uani 1 1 d . . .
H16 H 0.1376 0.1804 0.2206 0.036 Uiso 1 1 calc R . .
N17 N 0.2915(3) 0.18692(12) 0.22491(12) 0.0250(9) Uani 1 1 d . . .
C18 C 0.3732(4) 0.16803(16) 0.21138(17) 0.0330(12) Uani 1 1 d . . .
H18 H 0.4423 0.1797 0.2221 0.040 Uiso 1 1 calc R . .
C19 C 0.3631(4) 0.13244(16) 0.18263(17) 0.0375(13) Uani 1 1 d . . .
H19 H 0.4240 0.1202 0.1743 0.045 Uiso 1 1 calc R . .
C20 C 0.1112(4) 0.11319(15) -0.06838(15) 0.0339(12) Uani 1 1 d . . .
C21 C 0.1696(5) 0.11034(17) -0.10203(16) 0.0393(13) Uani 1 1 d . . .
H21 H 0.2179 0.0869 -0.1022 0.047 Uiso 1 1 calc R . .
C22 C 0.1567(5) 0.14186(16) -0.13514(16) 0.0382(13) Uani 1 1 d . . .
H22 H 0.1989 0.1399 -0.1573 0.046 Uiso 1 1 calc R . .
N23 N 0.0885(3) 0.17481(13) -0.13782(13) 0.0328(10) Uani 1 1 d . . .
C24 C 0.0331(4) 0.17788(17) -0.10509(16) 0.0342(12) Uani 1 1 d . . .
H24 H -0.0148 0.2016 -0.1057 0.041 Uiso 1 1 calc R . .
C25 C 0.0432(4) 0.14759(16) -0.07025(15) 0.0332(12) Uani 1 1 d . . .
H25 H 0.0026 0.1509 -0.0477 0.040 Uiso 1 1 calc R . .
C26 C 0.5091(4) 0.47769(15) 0.34015(16) 0.0332(12) Uani 1 1 d . . .
H26 H 0.4647 0.4593 0.3190 0.040 Uiso 1 1 calc R . .
C27 C 0.5886(4) 0.46372(14) 0.37809(15) 0.0283(11) Uani 1 1 d . . .
C28 C 0.6125(4) 0.42017(14) 0.39090(14) 0.0246(10) Uani 1 1 d . . .
C29 C 0.6861(4) 0.40621(14) 0.42934(14) 0.0251(10) Uani 1 1 d . . .
C30 C 0.7088(4) 0.36132(15) 0.44184(15) 0.0298(11) Uani 1 1 d . . .
H30 H 0.6800 0.3363 0.4251 0.036 Uiso 1 1 calc R . .
C31 C 0.7791(4) 0.36139(15) 0.48198(15) 0.0294(11) Uani 1 1 d . . .
H31 H 0.8077 0.3365 0.4990 0.035 Uiso 1 1 calc R . .
C32 C 0.8020(4) 0.40657(14) 0.49377(14) 0.0237(10) Uani 1 1 d . . .
C33 C 0.8713(4) 0.42039(14) 0.53341(14) 0.0241(10) Uani 1 1 d . . .
C34 C 0.9002(4) 0.46326(14) 0.54560(14) 0.0263(11) Uani 1 1 d . . .
C35 C 0.9671(5) 0.47761(15) 0.58589(16) 0.0400(14) Uani 1 1 d . . .
H35 H 1.0055 0.4594 0.6090 0.048 Uiso 1 1 calc R . .
N36 N 0.6359(4) 0.5000 0.40000(16) 0.0230(12) Uani 1 2 d S . .
H36 H 0.6879 0.5000 0.4240 0.028 Uiso 0.50 2 calc SPR . .
N37 N 0.7452(3) 0.43366(12) 0.46115(12) 0.0242(9) Uani 1 1 d . . .
H37 H 0.7463 0.4624 0.4607 0.029 Uiso 0.50 1 calc PR . .
N38 N 0.8611(4) 0.5000 0.52044(17) 0.0236(12) Uani 1 2 d S . .
H38 H 0.8192 0.5000 0.4935 0.028 Uiso 0.50 2 calc SPR . .
C39 C 0.5497(4) 0.38548(14) 0.36194(15) 0.0269(11) Uani 1 1 d . . .
C40 C 0.4844(4) 0.35724(15) 0.37909(16) 0.0314(12) Uani 1 1 d . . .
H40 H 0.4803 0.3591 0.4100 0.038 Uiso 1 1 calc R . .
C41 C 0.4249(4) 0.32616(15) 0.35167(16) 0.0299(11) Uani 1 1 d . . .
H41 H 0.3809 0.3070 0.3644 0.036 Uiso 1 1 calc R . .
N42 N 0.4268(3) 0.32204(11) 0.30739(11) 0.0216(8) Uani 1 1 d . . .
C43 C 0.4897(4) 0.34927(14) 0.29085(15) 0.0265(11) Uani 1 1 d . . .
H43 H 0.4923 0.3468 0.2599 0.032 Uiso 1 1 calc R . .
C44 C 0.5522(4) 0.38136(14) 0.31652(14) 0.0263(11) Uani 1 1 d . . .
H44 H 0.5957 0.4001 0.3031 0.032 Uiso 1 1 calc R . .
C45 C 0.9155(4) 0.38586(13) 0.56778(14) 0.0226(10) Uani 1 1 d . . .
C46 C 1.0205(4) 0.37660(18) 0.57956(18) 0.0412(13) Uani 1 1 d . . .
H46 H 1.0699 0.3911 0.5653 0.049 Uiso 1 1 calc R . .
C47 C 1.0551(5) 0.34541(19) 0.6129(2) 0.0502(16) Uani 1 1 d . . .
H47 H 1.1290 0.3389 0.6203 0.060 Uiso 1 1 calc R . .
N48 N 0.9917(4) 0.32410(14) 0.63515(14) 0.0357(10) Uani 1 1 d . . .
C49 C 0.8886(5) 0.33254(18) 0.62150(18) 0.0453(14) Uani 1 1 d . . .
H49 H 0.8400 0.3168 0.6352 0.054 Uiso 1 1 calc R . .
C50 C 0.8477(4) 0.36300(17) 0.58833(17) 0.0390(13) Uani 1 1 d . . .
H50 H 0.7732 0.3678 0.5801 0.047 Uiso 1 1 calc R . .
Tb Tb 0.306266(17) 0.265317(6) 0.256920(7) 0.01835(7) Uani 1 1 d . . .
O51 O 0.4658(2) 0.22844(9) 0.29100(9) 0.0230(7) Uani 1 1 d . . .
H51A H 0.4807 0.2110 0.3155 0.035 Uiso 1 1 d R . .
H51B H 0.5272 0.2423 0.2905 0.035 Uiso 1 1 d R . .
O52 O 0.4353(2) 0.27776(9) 0.21385(9) 0.0226(7) Uani 1 1 d . . .
H52A H 0.4954 0.2629 0.2132 0.034 Uiso 1 1 d R . .
H52B H 0.4273 0.2937 0.1886 0.034 Uiso 1 1 d R . .
N53 N 0.2010(3) 0.34857(13) 0.25847(14) 0.0314(10) Uani 1 1 d . . .
O54 O 0.2577(3) 0.34043(9) 0.22969(10) 0.0257(7) Uani 1 1 d . . .
O55 O 0.1979(3) 0.31886(10) 0.28730(10) 0.0285(7) Uani 1 1 d . . .
O56 O 0.1500(3) 0.38225(12) 0.25691(15) 0.0559(11) Uani 1 1 d . . .
N57 N 0.1372(3) 0.27055(12) 0.17161(13) 0.0279(9) Uani 1 1 d . . .
O58 O 0.1190(3) 0.26733(10) 0.21106(10) 0.0279(7) Uani 1 1 d . . .
O59 O 0.2329(3) 0.26752(11) 0.16852(11) 0.0335(8) Uani 1 1 d . . .
O60 O 0.0642(3) 0.27655(12) 0.13912(11) 0.0429(9) Uani 1 1 d . . .
N61 N 0.2120(3) 0.22777(11) 0.33014(12) 0.0238(8) Uani 1 1 d . . .
O62 O 0.1602(2) 0.22779(9) 0.28957(10) 0.0249(7) Uani 1 1 d . . .
O63 O 0.3074(2) 0.24059(10) 0.33595(10) 0.0272(7) Uani 1 1 d . . .
O64 O 0.1714(3) 0.21686(12) 0.36130(11) 0.0357(8) Uani 1 1 d . . .
Cl1 Cl 1.02075(16) 0.05138(5) 0.21492(5) 0.0641(5) Uani 1 1 d . . .
C65 C 0.9050(6) 0.02273(17) 0.21510(17) 0.0495(17) Uani 1 1 d . . .
C66 C 0.8121(7) 0.04513(19) 0.2155(2) 0.060(2) Uani 1 1 d . . .
H66 H 0.8126 0.0762 0.2163 0.072 Uiso 1 1 calc R . .
C67 C 0.7185(7) 0.0227(2) 0.2146(3) 0.075(2) Uani 1 1 d . . .
H67 H 0.6543 0.0383 0.2140 0.091 Uiso 1 1 calc R . .
Cl2 Cl 0.2995(4) -0.05210(18) 0.31713(16) 0.0527(11) Uani 0.50 1 d P A 1
Cl3 Cl 0.5183(5) -0.04644(18) 0.2880(2) 0.0746(17) Uani 0.50 1 d P B 1
C68 C 0.3520(5) 0.0000 0.30894(19) 0.0387(19) Uani 1 2 d SG . 2
C69 C 0.4497(5) 0.00013(19) 0.2962(2) 0.046(2) Uani 1 2 d SG . 2
C70 C 0.4948(6) 0.0415(3) 0.2902(3) 0.032(5) Uani 0.50 1 d PG . 2
H70 H 0.5615 0.0430 0.2815 0.038 Uiso 0.50 1 calc PR . 2
C71 C 0.4423(8) 0.07986(18) 0.2970(3) 0.044(3) Uani 0.50 1 d PG . 2
H71 H 0.4731 0.1074 0.2929 0.053 Uiso 0.50 1 calc PR . 2
C72 C 0.3446(7) 0.077918(14) 0.3097(3) 0.046(3) Uani 0.50 1 d PG . 2
H72 H 0.3088 0.1041 0.3144 0.056 Uiso 0.50 1 calc PR . 2
C73 C 0.2995(5) 0.03762(10) 0.3157(3) 0.020(4) Uani 0.50 1 d PG . 2
H73 H 0.2328 0.0362 0.3244 0.025 Uiso 0.50 1 calc PR . 2

loop_
_atom_site_aniso_label
_atom_site_aniso_U_11
_atom_site_aniso_U_22
_atom_site_aniso_U_33
_atom_site_aniso_U_23
_atom_site_aniso_U_13
_atom_site_aniso_U_12
C1 0.086(5) 0.018(2) 0.019(3) -0.004(2) 0.003(3) -0.001(3)
C2 0.062(4) 0.019(2) 0.015(2) 0.0013(18) 0.004(2) -0.001(2)
C3 0.057(3) 0.014(2) 0.017(2) -0.0018(18) 0.004(2) -0.005(2)
C4 0.045(3) 0.021(2) 0.021(2) 0.0025(19) 0.006(2) 0.003(2)
C5 0.058(4) 0.017(2) 0.025(3) -0.0061(19) 0.002(2) -0.004(2)
C6 0.058(4) 0.018(2) 0.026(3) 0.0056(19) 0.008(3) -0.002(2)
C7 0.051(3) 0.022(3) 0.023(3) 0.0028(19) 0.007(2) 0.004(2)
C8 0.047(3) 0.030(3) 0.015(2) 0.0047(19) 0.003(2) 0.003(2)
C9 0.056(4) 0.027(3) 0.010(2) -0.0003(18) 0.006(2) 0.000(2)
C10 0.071(4) 0.034(3) 0.015(3) 0.004(2) -0.004(3) 0.005(3)
N11 0.068(4) 0.012(3) 0.013(3) 0.000 0.001(3) 0.000
N12 0.057(3) 0.019(2) 0.016(2) 0.0035(15) 0.0057(19) 0.0010(19)
N13 0.061(4) 0.019(3) 0.016(3) 0.000 0.005(3) 0.000
C14 0.050(3) 0.017(2) 0.015(2) 0.0013(18) 0.003(2) 0.001(2)
C15 0.037(3) 0.019(2) 0.032(3) -0.002(2) -0.003(2) -0.005(2)
C16 0.035(3) 0.025(3) 0.028(3) -0.005(2) 0.006(2) 0.000(2)
N17 0.031(2) 0.0191(19) 0.024(2) -0.0020(16) 0.0040(18) -0.0015(17)
C18 0.031(3) 0.030(3) 0.037(3) -0.010(2) 0.004(2) -0.001(2)
C19 0.044(3) 0.032(3) 0.038(3) -0.011(2) 0.012(3) 0.000(2)
C20 0.057(4) 0.025(3) 0.018(2) -0.0003(19) 0.004(2) -0.007(3)
C21 0.064(4) 0.028(3) 0.027(3) 0.006(2) 0.011(3) 0.006(3)
C22 0.059(4) 0.033(3) 0.023(3) 0.005(2) 0.010(3) 0.004(3)
N23 0.043(3) 0.030(2) 0.021(2) 0.0067(17) -0.0022(19) -0.004(2)
C24 0.042(3) 0.032(3) 0.027(3) 0.007(2) 0.002(2) 0.000(2)
C25 0.044(3) 0.036(3) 0.018(2) 0.002(2) 0.002(2) 0.001(2)
C26 0.049(3) 0.023(2) 0.021(3) -0.0022(19) -0.010(2) -0.007(2)
C27 0.042(3) 0.021(2) 0.019(2) 0.0015(18) -0.002(2) -0.003(2)
C28 0.036(3) 0.017(2) 0.019(2) -0.0032(18) 0.002(2) -0.005(2)
C29 0.036(3) 0.019(2) 0.018(2) -0.0010(18) 0.001(2) -0.003(2)
C30 0.040(3) 0.020(2) 0.025(3) -0.0040(19) -0.002(2) -0.003(2)
C31 0.043(3) 0.018(2) 0.022(3) 0.0005(18) -0.004(2) 0.007(2)
C32 0.037(3) 0.016(2) 0.017(2) 0.0011(17) 0.002(2) 0.001(2)
C33 0.035(3) 0.016(2) 0.019(2) 0.0025(18) 0.001(2) 0.000(2)
C34 0.040(3) 0.021(2) 0.015(2) 0.0013(18) -0.002(2) -0.001(2)
C35 0.062(4) 0.020(2) 0.026(3) 0.003(2) -0.020(3) 0.000(2)
N36 0.036(3) 0.012(2) 0.017(3) 0.000 -0.003(2) 0.000
N37 0.037(2) 0.0146(18) 0.020(2) 0.0001(15) 0.0039(18) 0.0003(17)
N38 0.036(3) 0.013(3) 0.017(3) 0.000 -0.006(2) 0.000
C39 0.041(3) 0.013(2) 0.024(2) -0.0002(18) -0.001(2) -0.001(2)
C40 0.049(3) 0.023(2) 0.019(2) -0.0048(19) 0.001(2) 0.000(2)
C41 0.038(3) 0.022(2) 0.027(3) -0.001(2) 0.002(2) -0.003(2)
N42 0.031(2) 0.0177(19) 0.0123(18) 0.0008(14) -0.0049(16) 0.0029(17)
C43 0.039(3) 0.023(2) 0.015(2) -0.0002(18) 0.000(2) 0.001(2)
C44 0.037(3) 0.017(2) 0.021(2) -0.0008(18) -0.003(2) -0.007(2)
C45 0.034(3) 0.014(2) 0.016(2) 0.0016(17) -0.002(2) -0.002(2)
C46 0.039(3) 0.043(3) 0.041(3) 0.020(3) 0.007(3) 0.006(3)
C47 0.039(3) 0.049(4) 0.060(4) 0.024(3) 0.006(3) 0.015(3)
N48 0.041(3) 0.034(2) 0.030(2) 0.0120(19) 0.002(2) 0.003(2)
C49 0.052(4) 0.045(3) 0.039(3) 0.019(3) 0.010(3) 0.000(3)
C50 0.035(3) 0.043(3) 0.034(3) 0.013(2) -0.004(2) 0.005(3)
Tb 0.02407(12) 0.01460(11) 0.01471(11) -0.00007(9) 0.00021(8) -0.00050(10)
O51 0.0261(16) 0.0223(17) 0.0176(15) 0.0065(12) -0.0028(13) 0.0006(13)
O52 0.0280(17) 0.0218(16) 0.0159(15) 0.0073(12) -0.0006(13) 0.0062(13)
N53 0.033(2) 0.023(2) 0.040(2) 0.0025(18) 0.012(2) -0.0003(19)
O54 0.0310(18) 0.0202(16) 0.0246(17) 0.0041(13) 0.0029(15) 0.0028(14)
O55 0.0327(19) 0.0232(17) 0.0307(19) 0.0026(14) 0.0094(15) -0.0005(15)
O56 0.066(3) 0.024(2) 0.087(3) 0.010(2) 0.039(3) 0.018(2)
N57 0.030(2) 0.024(2) 0.024(2) 0.0038(17) -0.0071(18) -0.0038(18)
O58 0.0320(18) 0.0323(18) 0.0165(16) 0.0036(14) -0.0019(14) -0.0021(15)
O59 0.0312(19) 0.037(2) 0.0303(19) 0.0015(15) 0.0033(15) -0.0029(17)
O60 0.043(2) 0.051(2) 0.0262(19) 0.0043(16) -0.0115(17) -0.0069(18)
N61 0.027(2) 0.020(2) 0.022(2) 0.0010(15) 0.0000(17) 0.0030(17)
O62 0.0319(18) 0.0249(18) 0.0169(16) 0.0015(12) 0.0026(14) -0.0027(14)
O63 0.0260(18) 0.0278(18) 0.0254(17) 0.0052(13) 0.0001(14) -0.0020(14)
O64 0.039(2) 0.046(2) 0.0245(18) 0.0088(16) 0.0110(16) -0.0062(17)
Cl1 0.1053(14) 0.0507(9) 0.0345(8) -0.0093(7) 0.0102(9) -0.0216(9)
C65 0.101(5) 0.025(3) 0.024(3) -0.002(2) 0.017(3) -0.011(3)
C66 0.112(6) 0.024(3) 0.054(4) 0.000(3) 0.038(4) 0.007(4)
C67 0.101(6) 0.049(4) 0.090(6) -0.005(4) 0.050(5) 0.004(4)
Cl2 0.066(3) 0.043(2) 0.041(2) 0.0143(16) -0.0060(19) -0.0206(18)
Cl3 0.093(3) 0.043(3) 0.100(4) -0.005(2) 0.048(3) 0.017(3)
C68 0.056(5) 0.041(5) 0.015(4) 0.000 -0.001(3) 0.000
C69 0.061(6) 0.046(5) 0.031(4) 0.000 0.013(4) 0.000
C70 0.040(9) 0.027(9) 0.027(8) 0.000(6) 0.005(6) -0.011(6)
C71 0.068(9) 0.029(6) 0.035(6) -0.004(5) 0.008(6) -0.011(6)
C72 0.072(10) 0.023(6) 0.031(6) -0.011(5) -0.018(6) 0.014(6)
C73 0.028(7) 0.025(8) 0.007(5) -0.006(5) 0.002(5) 0.000(6)

loop_
_atom_type_symbol
_atom_type_description
_atom_type_scat_dispersion_real
_atom_type_scat_dispersion_imag
_atom_type_scat_source
C C 0.0033 0.0016 'International Tables Vol C Tables 4.2.6.8 and 6.1.1.4'
H H 0.0000 0.0000 'International Tables Vol C Tables 4.2.6.8 and 6.1.1.4'
N N 0.0061 0.0033 'International Tables Vol C Tables 4.2.6.8 and 6.1.1.4'
O O 0.0106 0.0060 'International Tables Vol C Tables 4.2.6.8 and 6.1.1.4'
Tb Tb -0.1723 4.1537 'International Tables Vol C Tables 4.2.6.8 and 6.1.1.4'
Cl Cl 0.1484 0.1585 'International Tables Vol C Tables 4.2.6.8 and 6.1.1.4'

loop_
_geom_angle_atom_site_label_1
_geom_angle_atom_site_label_2
_geom_angle_atom_site_label_3
_geom_angle
_geom_angle_site_symmetry_1
_geom_angle_site_symmetry_3
C1 C1 C2 107.1(3) 6 .
C1 C1 H1 126.4 6 .
C2 C1 H1 126.4 . .
N11 C2 C3 126.0(4) . .
N11 C2 C1 108.8(4) . .
C3 C2 C1 125.1(4) . .
C4 C3 C2 125.7(4) . .
C4 C3 C14 115.9(4) . .
C2 C3 C14 118.4(4) . .
N12 C4 C3 125.2(4) . .
N12 C4 C5 109.1(4) . .
C3 C4 C5 125.6(4) . .
C6 C5 C4 107.5(4) . .
C6 C5 H5 126.3 . .
C4 C5 H5 126.3 . .
C5 C6 C7 108.0(4) . .
C5 C6 H6 126.0 . .
C7 C6 H6 126.0 . .
N12 C7 C8 125.0(4) . .
N12 C7 C6 108.5(4) . .
C8 C7 C6 126.5(4) . .
C9 C8 C7 125.6(4) . .
C9 C8 C20 117.3(4) . .
C7 C8 C20 117.1(4) . .
N13 C9 C8 125.9(4) . .
N13 C9 C10 108.4(4) . .
C8 C9 C10 125.6(4) . .
C10 C10 C9 107.3(3) 6 .
C10 C10 H10 126.3 6 .
C9 C10 H10 126.3 . .
C2 N11 C2 108.1(5) . 6
C2 N11 H11 126.0 . .
C2 N11 H11 126.0 6 .
C4 N12 C7 106.7(4) . .
C4 N12 H12 126.6 . .
C7 N12 H12 126.6 . .
C9 N13 C9 108.1(5) . 6
C9 N13 H13 125.9 . .
C9 N13 H13 125.9 6 .
C19 C14 C15 117.0(4) . .
C19 C14 C3 122.8(5) . .
C15 C14 C3 120.1(5) . .
C16 C15 C14 119.9(5) . .
C16 C15 H15 120.0 . .
C14 C15 H15 120.0 . .
N17 C16 C15 123.6(5) . .
N17 C16 H16 118.2 . .
C15 C16 H16 118.2 . .
C16 N17 C18 116.2(4) . .
C16 N17 Tb 120.4(3) . .
C18 N17 Tb 121.1(3) . .
N17 C18 C19 123.8(5) . .
N17 C18 H18 118.1 . .
C19 C18 H18 118.1 . .
C18 C19 C14 119.4(5) . .
C18 C19 H19 120.3 . .
C14 C19 H19 120.3 . .
C25 C20 C21 117.3(4) . .
C25 C20 C8 123.7(5) . .
C21 C20 C8 119.0(5) . .
C22 C21 C20 119.3(5) . .
C22 C21 H21 120.3 . .
C20 C21 H21 120.3 . .
N23 C22 C21 123.6(5) . .
N23 C22 H22 118.2 . .
C21 C22 H22 118.2 . .
C22 N23 C24 117.0(4) . .
N23 C24 C25 122.4(5) . .
N23 C24 H24 118.8 . .
C25 C24 H24 118.8 . .
C20 C25 C24 120.2(5) . .
C20 C25 H25 119.9 . .
C24 C25 H25 119.9 . .
C26 C26 C27 107.3(3) 6_565 .
C26 C26 H26 126.3 6_565 .
C27 C26 H26 126.3 . .
N36 C27 C28 125.8(4) . .
N36 C27 C26 108.5(4) . .
C28 C27 C26 125.6(4) . .
C27 C28 C29 126.1(4) . .
C27 C28 C39 116.7(4) . .
C29 C28 C39 117.2(4) . .
N37 C29 C28 124.8(4) . .
N37 C29 C30 110.2(4) . .
C28 C29 C30 125.0(4) . .
C31 C30 C29 107.2(4) . .
C31 C30 H30 126.4 . .
C29 C30 H30 126.4 . .
C30 C31 C32 106.7(4) . .
C30 C31 H31 126.7 . .
C32 C31 H31 126.7 . .
N37 C32 C33 125.5(4) . .
N37 C32 C31 110.4(4) . .
C33 C32 C31 124.1(4) . .
C34 C33 C32 126.7(4) . .
C34 C33 C45 115.8(4) . .
C32 C33 C45 117.4(4) . .
N38 C34 C33 124.7(4) . .
N38 C34 C35 108.0(4) . .
C33 C34 C35 127.2(4) . .
C35 C35 C34 108.2(3) 6_565 .
C35 C35 H35 125.9 6_565 .
C34 C35 H35 125.9 . .
C27 N36 C27 108.3(5) 6_565 .
C27 N36 H36 125.9 6_565 .
C27 N36 H36 125.9 . .
C32 N37 C29 105.5(4) . .
C32 N37 H37 127.2 . .
C29 N37 H37 127.2 . .
C34 N38 C34 107.7(5) . 6_565
C34 N38 H38 126.2 . .
C34 N38 H38 126.2 6_565 .
C40 C39 C44 117.3(4) . .
C40 C39 C28 121.2(4) . .
C44 C39 C28 121.5(4) . .
C41 C40 C39 120.5(4) . .
C41 C40 H40 119.7 . .
C39 C40 H40 119.7 . .
N42 C41 C40 122.5(5) . .
N42 C41 H41 118.8 . .
C40 C41 H41 118.8 . .
C43 N42 C41 117.0(4) . .
C43 N42 Tb 122.1(3) . .
C41 N42 Tb 120.9(3) . .
N42 C43 C44 123.7(4) . .
N42 C43 H43 118.2 . .
C44 C43 H43 118.2 . .
C39 C44 C43 119.1(4) . .
C39 C44 H44 120.5 . .
C43 C44 H44 120.5 . .
C46 C45 C50 118.0(4) . .
C46 C45 C33 122.7(4) . .
C50 C45 C33 119.3(4) . .
C45 C46 C47 119.0(5) . .
C45 C46 H46 120.5 . .
C47 C46 H46 120.5 . .
N48 C47 C46 124.4(5) . .
N48 C47 H47 117.8 . .
C46 C47 H47 117.8 . .
C49 N48 C47 115.1(4) . .
N48 C49 C50 123.9(5) . .
N48 C49 H49 118.1 . .
C50 C49 H49 118.1 . .
C45 C50 C49 119.5(5) . .
C45 C50 H50 120.3 . .
C49 C50 H50 120.3 . .
O52 Tb O51 70.88(10) . .
O52 Tb O55 128.63(10) . .
O51 Tb O55 131.30(10) . .
O52 Tb O54 79.79(10) . .
O51 Tb O54 135.95(10) . .
O55 Tb O54 51.81(10) . .
O52 Tb O63 135.74(10) . .
O51 Tb O63 67.08(10) . .
O55 Tb O63 74.51(10) . .
O54 Tb O63 123.26(10) . .
O52 Tb O58 113.27(10) . .
O51 Tb O58 152.87(10) . .
O55 Tb O58 68.74(10) . .
O54 Tb O58 69.37(10) . .
O63 Tb O58 110.39(10) . .
O52 Tb O62 160.99(10) . .
O51 Tb O62 104.76(10) . .
O55 Tb O62 68.59(10) . .
O54 Tb O62 112.88(10) . .
O63 Tb O62 49.95(10) . .
O58 Tb O62 62.06(10) . .
O52 Tb N17 86.93(11) . .
O51 Tb N17 73.24(11) . .
O55 Tb N17 139.44(12) . .
O54 Tb N17 138.04(11) . .
O63 Tb N17 93.69(11) . .
O58 Tb N17 80.12(11) . .
O62 Tb N17 74.18(11) . .
O52 Tb N42 79.35(11) . .
O51 Tb N42 72.95(10) . .
O55 Tb N42 69.47(11) . .
O54 Tb N42 69.83(10) . .
O63 Tb N42 75.85(10) . .
O58 Tb N42 133.82(11) . .
O62 Tb N42 117.73(10) . .
N17 Tb N42 146.05(12) . .
O52 Tb O59 64.99(10) . .
O51 Tb O59 122.94(10) . .
O55 Tb O59 104.63(10) . .
O54 Tb O59 68.14(10) . .
O63 Tb O59 154.56(10) . .
O58 Tb O59 48.96(10) . .
O62 Tb O59 105.43(10) . .
N17 Tb O59 70.15(11) . .
N42 Tb O59 128.37(10) . .
O52 Tb N53 104.74(11) . .
O51 Tb N53 140.82(11) . .
O55 Tb N53 25.82(10) . .
O54 Tb N53 26.02(10) . .
O63 Tb N53 99.17(11) . .
O58 Tb N53 65.77(11) . .
O62 Tb N53 90.26(10) . .
N17 Tb N53 145.87(12) . .
N42 Tb N53 68.06(11) . .
O59 Tb N53 85.69(11) . .
Tb O51 H51A 130.8 . .
Tb O51 H51B 116.7 . .
H51A O51 H51B 104.9 . .
Tb O52 H52A 129.9 . .
Tb O52 H52B 126.5 . .
H52A O52 H52B 101.6 . .
O56 N53 O55 122.7(4) . .
O56 N53 O54 121.3(4) . .
O55 N53 O54 115.9(4) . .
O56 N53 Tb 175.0(4) . .
O55 N53 Tb 57.4(2) . .
O54 N53 Tb 58.6(2) . .
N53 O54 Tb 95.4(2) . .
N53 O55 Tb 96.8(2) . .
O60 N57 O59 123.3(4) . .
O60 N57 O58 120.5(4) . .
O59 N57 O58 116.2(4) . .
N57 O58 Tb 100.3(2) . .
N57 O59 Tb 94.2(2) . .
O64 N61 O63 122.5(4) . .
O64 N61 O62 121.9(4) . .
O63 N61 O62 115.6(4) . .
N61 O62 Tb 95.5(2) . .
N61 O63 Tb 98.5(2) . .
C66 C65 C65 119.8(4) . 6
C66 C65 Cl1 119.7(5) . .
C65 C65 Cl1 120.5(2) 6 .
C67 C66 C65 120.5(6) . .
C67 C66 H66 119.8 . .
C65 C66 H66 119.8 . .
C66 C67 C67 119.7(4) . 6
C66 C67 H67 120.1 . .
C67 C67 H67 120.1 6 .
C73 C68 C69 123.12(14) 6 .
C73 C68 C73 114.10(15) 6 .
C69 C68 C73 122.8 . .
C70 C69 C68 117.1 . .
C70 C69 C70 126.3(3) . 6
C68 C69 C70 116.6(3) . 6
C69 C70 C71 120.6 . .
C69 C70 H70 119.7 . .
C71 C70 H70 119.7 . .
C72 C71 C70 120.0 . .
C72 C71 H71 120.0 . .
C70 C71 H71 120.0 . .
C73 C72 C71 120.0 . .
C73 C72 H72 120.0 . .
C71 C72 H72 120.0 . .
C72 C73 C68 119.5 . .
C72 C73 H73 120.3 . .
C68 C73 H73 120.3 . .

loop_
_geom_bond_atom_site_label_1
_geom_bond_atom_site_label_2
_geom_bond_distance
_geom_bond_site_symmetry_2
C1 C1 1.363(9) 6
C1 C2 1.429(6) .
C1 H1 0.9500 .
C2 N11 1.362(5) .
C2 C3 1.399(6) .
C3 C4 1.404(6) .
C3 C14 1.491(6) .
C4 N12 1.365(6) .
C4 C5 1.445(6) .
C5 C6 1.329(6) .
C5 H5 0.9500 .
C6 C7 1.436(7) .
C6 H6 0.9500 .
C7 N12 1.386(6) .
C7 C8 1.410(6) .
C8 C9 1.395(7) .
C8 C20 1.488(6) .
C9 N13 1.369(5) .
C9 C10 1.439(6) .
C10 C10 1.360(10) 6
C10 H10 0.9500 .
N11 C2 1.362(5) 6
N11 H11 0.8800 .
N12 H12 0.8800 .
N13 C9 1.369(5) 6
N13 H13 0.8800 .
C14 C19 1.384(7) .
C14 C15 1.377(7) .
C15 C16 1.382(6) .
C15 H15 0.9500 .
C16 N17 1.331(6) .
C16 H16 0.9500 .
N17 C18 1.336(6) .
N17 Tb 2.578(4) .
C18 C19 1.383(7) .
C18 H18 0.9500 .
C19 H19 0.9500 .
C20 C25 1.361(7) .
C20 C21 1.390(7) .
C21 C22 1.376(7) .
C21 H21 0.9500 .
C22 N23 1.327(6) .
C22 H22 0.9500 .
N23 C24 1.339(6) .
C24 C25 1.390(6) .
C24 H24 0.9500 .
C25 H25 0.9500 .
C26 C26 1.365(9) 6_565
C26 C27 1.435(7) .
C26 H26 0.9500 .
C27 N36 1.369(5) .
C27 C28 1.403(6) .
C28 C29 1.405(6) .
C28 C39 1.501(6) .
C29 N37 1.380(6) .
C29 C30 1.438(6) .
C30 C31 1.356(7) .
C30 H30 0.9500 .
C31 C32 1.442(6) .
C31 H31 0.9500 .
C32 N37 1.377(6) .
C32 C33 1.403(6) .
C33 C34 1.391(6) .
C33 C45 1.508(6) .
C34 N38 1.392(5) .
C34 C35 1.409(6) .
C35 C35 1.370(9) 6_565
C35 H35 0.9500 .
N36 C27 1.369(5) 6_565
N36 H36 0.8800 .
N37 H37 0.8800 .
N38 C34 1.392(5) 6_565
N38 H38 0.8800 .
C39 C40 1.380(7) .
C39 C44 1.389(6) .
C40 C41 1.384(6) .
C40 H40 0.9500 .
C41 N42 1.353(6) .
C41 H41 0.9500 .
N42 C43 1.330(6) .
N42 Tb 2.600(3) .
C43 C44 1.397(6) .
C43 H43 0.9500 .
C44 H44 0.9500 .
C45 C46 1.353(7) .
C45 C50 1.365(7) .
C46 C47 1.394(7) .
C46 H46 0.9500 .
C47 N48 1.332(7) .
C47 H47 0.9500 .
N48 C49 1.329(7) .
C49 C50 1.391(7) .
C49 H49 0.9500 .
C50 H50 0.9500 .
Tb O52 2.347(3) .
Tb O51 2.380(3) .
Tb O55 2.451(3) .
Tb O54 2.476(3) .
Tb O63 2.509(3) .
Tb O58 2.518(3) .
Tb O62 2.569(3) .
Tb O59 2.649(3) .
Tb N53 2.889(4) .
O51 H51A 0.9009 .
O51 H51B 0.8995 .
O52 H52A 0.9000 .
O52 H52B 0.8955 .
N53 O56 1.216(5) .
N53 O55 1.267(5) .
N53 O54 1.273(5) .
N57 O60 1.224(5) .
N57 O59 1.257(5) .
N57 O58 1.269(5) .
N61 O64 1.217(5) .
N61 O63 1.265(5) .
N61 O62 1.270(5) .
Cl1 C65 1.728(7) .
C65 C66 1.379(9) .
C65 C65 1.390(10) 6
C66 C67 1.381(10) .
C66 H66 0.9500 .
C67 C67 1.390(13) 6
C67 H67 0.9500 .
C68 C73 1.371(5) 6
C68 C69 1.3889 .
C68 C73 1.3709 .
C69 C70 1.4190 .
C69 C70 1.426(15) 6
C70 C71 1.3900 .
C70 H70 0.9500 .
C71 C72 1.3900 .
C71 H71 0.9500 .
C72 C73 1.3900 .
C72 H72 0.9500 .
C73 H73 0.9500 .

loop_
_geom_hbond_atom_site_label_D
_geom_hbond_atom_site_label_H
_geom_hbond_atom_site_label_A
_geom_hbond_distance_DH
_geom_hbond_distance_HA
_geom_hbond_distance_DA
_geom_hbond_angle_DHA
_geom_hbond_site_symmetry_A
O51 H51A N48 0.90 1.82 2.717(5) 179 7_656
O51 H51B O62 0.90 1.94 2.844(4) 180 8
O52 H52A O58 0.90 1.85 2.752(4) 179 8
O52 H52B N23 0.90 1.79 2.686(5) 179 7

loop_
_platon_squeeze_void_nr
_platon_squeeze_void_average_x
_platon_squeeze_void_average_y
_platon_squeeze_void_average_z
_platon_squeeze_void_volume
_platon_squeeze_void_count_electrons
_platon_squeeze_void_content
1 0.389 -0.005 0.000 1820 597 ' '
2 0.884 -0.006 0.500 1453 537 ' '
